data_7048886
loop_
_publ_author_name
'Reinares-Fisac, Daniel'
'Aguirre-D\'iaz, Lina M'
'Iglesias, Marta'
'Guti\'errez-Puebla, Enrique'
'G\'andara, Felipe'
'Monge, M \'Angeles'

_publ_section_title
;
 Anionic and neutral 2D indium metal-organic frameworks as catalysts for
 the Ugi one-pot multicomponent reaction.
;
_journal_issue 9
_journal_name_full 'Dalton transactions (Cambridge, England : 2003)'
_journal_page_first 2988
_journal_page_last 2995
_journal_paper_doi 10.1039/c8dt04977g
_journal_volume 48
_journal_year 2019
_chemical_formula_moiety 'C30 H23 In N O8, 2.5(O)'
_chemical_formula_sum 'C30 H18 In N O10.5'
_chemical_formula_weight 675.27
_chemical_name_systematic InPF-50
_space_group_crystal_system orthorhombic
_space_group_IT_number 60
_space_group_name_Hall '-P 2n 2ab'
_space_group_name_H-M_alt 'P b c n'
_symmetry_space_group_name_Hall '-P 2n 2ab'
_symmetry_space_group_name_H-M 'P b c n'
_atom_sites_solution_hydrogens mixed
_audit_block_doi 10.5517/ccdc.csd.cc1lsdvm
_audit_creation_date 2016-03-28
_audit_creation_method
;
Olex2 1.2
(compiled 2015.09.30 svn.r3233 for OlexSys, GUI svn.r5103)
;
_audit_update_record
;
2016-06-02 deposited with the CCDC.
2019-02-05 downloaded from the CCDC.
;
_cell_angle_alpha 90
_cell_angle_beta 90
_cell_angle_gamma 90
_cell_formula_units_Z 8
_cell_length_a 17.5574(8)
_cell_length_b 20.8944(9)
_cell_length_c 16.8168(8)
_cell_measurement_reflns_used 9989
_cell_measurement_temperature 250
_cell_measurement_theta_max 65.10
_cell_measurement_theta_min 3.29
_cell_volume 6169.3(5)
_computing_molecular_graphics 'Olex2 (Dolomanov et al., 2009)'
_computing_publication_material 'Olex2 (Dolomanov et al., 2009)'
_computing_structure_refinement 'XL (Sheldrick, 2008)'
_diffrn_ambient_temperature 250
_diffrn_measured_fraction_theta_full 0.981
_diffrn_measured_fraction_theta_max 0.981
_diffrn_measurement_device_type 'Bruker APEX-II CCD'
_diffrn_measurement_method '\f and \w scans'
_diffrn_radiation_type CuK\a
_diffrn_radiation_wavelength 1.54178
_diffrn_reflns_av_R_equivalents 0.0600
_diffrn_reflns_av_unetI/netI 0.0389
_diffrn_reflns_Laue_measured_fraction_full 0.981
_diffrn_reflns_Laue_measured_fraction_max 0.981
_diffrn_reflns_limit_h_max 20
_diffrn_reflns_limit_h_min -20
_diffrn_reflns_limit_k_max 23
_diffrn_reflns_limit_k_min -24
_diffrn_reflns_limit_l_max 19
_diffrn_reflns_limit_l_min -19
_diffrn_reflns_number 30660
_diffrn_reflns_point_group_measured_fraction_full 0.981
_diffrn_reflns_point_group_measured_fraction_max 0.981
_diffrn_reflns_theta_full 65.266
_diffrn_reflns_theta_max 65.266
_diffrn_reflns_theta_min 3.288
_diffrn_standards_number 0
_exptl_absorpt_coefficient_mu 6.623
_exptl_absorpt_correction_T_max 0.5192
_exptl_absorpt_correction_T_min 0.2667
_exptl_absorpt_correction_type multi-scan
_exptl_absorpt_process_details
;
SADABS-2014/5 (Bruker,2014/5) was used for absorption correction.
wR2(int) was 0.1458 before and 0.0815 after correction.
The Ratio of minimum to maximum transmission is 0.5137.
The \l/2 correction factor is Not present.
;
_exptl_crystal_colour 'clear yellowish colourless'
_exptl_crystal_colour_lustre clear
_exptl_crystal_colour_modifier yellowish
_exptl_crystal_colour_primary colourless
_exptl_crystal_density_diffrn 1.454
_exptl_crystal_description block
_exptl_crystal_F_000 2704
_exptl_crystal_size_max 0.175
_exptl_crystal_size_mid 0.175
_exptl_crystal_size_min 0.075
_refine_diff_density_max 1.172
_refine_diff_density_min -1.231
_refine_diff_density_rms 0.189
_refine_ls_extinction_method none
_refine_ls_goodness_of_fit_ref 1.158
_refine_ls_hydrogen_treatment constr
_refine_ls_matrix_type full
_refine_ls_number_parameters 378
_refine_ls_number_reflns 5195
_refine_ls_number_restraints 0
_refine_ls_restrained_S_all 1.158
_refine_ls_R_factor_all 0.1008
_refine_ls_R_factor_gt 0.0866
_refine_ls_shift/su_max 0.001
_refine_ls_shift/su_mean 0.000
_refine_ls_structure_factor_coef Fsqd
_refine_ls_weighting_details 'w=1/[\s^2^(Fo^2^)+(0.1244P)^2^+54.3805P] where P=(Fo^2^+2Fc^2^)/3'
_refine_ls_weighting_scheme calc
_refine_ls_wR_factor_gt 0.2445
_refine_ls_wR_factor_ref 0.2618
_reflns_Friedel_coverage 0.000
_reflns_number_gt 4341
_reflns_number_total 5195
_reflns_threshold_expression 'I > 2\s(I)'
_cod_data_source_file c8dt04977g2.cif
_cod_data_source_block version1_a
_cod_depositor_comments 'Adding full bibliography for 7048886--7048887.cif.'
_cod_original_formula_sum 'C30 H18 In N O10.50'
_cod_database_code 7048886
_shelx_space_group_comment
;
The symmetry employed for this shelxl refinement is uniquely defined
by the following loop, which should always be used as a source of
symmetry information in preference to the above space-group names.
They are only intended as comments.
;
_olex2_refinement_description
;
1. Fixed Uiso
 At 1.2 times of:
  All C(H) groups, All C(H,H) groups
 At 1.5 times of:
  All C(H,H,H) groups, All O(H,H) groups
2. Others
 Fixed Sof: O1(0.5) O3(0.5) O0AA(0.5) O1AA(0.5) O2(0.5)
3.a Rotating group:
 O00I(H00A,H00B)
3.b Aromatic/amide H refined with riding coordinates:
 C009(H009), C00F(H00F), C00G(H00G), C00J(H00J), C00L(H00L), C00N(H00N),
 C00O(H00O), C00Q(H00Q), C00R(H00R), C00S(H00S), C00W(H00W), C00X(H00X),
 C00Y(H00Y), C00Z(H00Z), C010(H010), C013(H013)
3.c X=CH2 refined with riding coordinates:
 C012(H01A,H01B)
3.d Idealised Me refined as rotating group:
 C5(H5A,H5B,H5C)
;
_shelx_shelxl_version_number 2014/7
_olex2_submission_special_instructions 'No special instructions were received'

loop_
_space_group_symop_operation_xyz
'x, y, z'
'-x+1/2, -y+1/2, z+1/2'
'-x, y, -z+1/2'
'x+1/2, -y+1/2, -z'
'-x, -y, -z'
'x-1/2, y-1/2, -z-1/2'
'x, -y, z-1/2'
'-x-1/2, y-1/2, z'

loop_
_atom_site_label
_atom_site_type_symbol
_atom_site_fract_x
_atom_site_fract_y
_atom_site_fract_z
_atom_site_U_iso_or_equiv
_atom_site_adp_type
_atom_site_occupancy
_atom_site_site_symmetry_order
_atom_site_calc_flag
_atom_site_refinement_flags_posn
_atom_site_refinement_flags_occupancy
_atom_site_disorder_assembly
_atom_site_disorder_group
In01 In 0.36501(3) 0.18379(3) 0.46171(4) 0.0355(3) Uani 1 1 d . . . .
O002 O -0.0529(4) 0.6075(3) 0.9971(5) 0.0486(17) Uani 1 1 d . . . .
O003 O -0.0049(4) 0.6984(3) 1.0369(5) 0.0468(18) Uani 1 1 d . . . .
O004 O 0.7843(4) 0.6168(3) 0.9847(5) 0.0526(19) Uani 1 1 d . . . .
O005 O 0.7289(4) 0.6925(4) 1.0546(5) 0.058(2) Uani 1 1 d . . . .
O006 O 0.3522(5) 0.2653(5) 0.5351(6) 0.071(3) Uani 1 1 d . . . .
O007 O 0.3693(4) 0.2560(5) 0.3660(5) 0.063(2) Uani 1 1 d . . . .
C008 C 0.5084(5) 0.5715(4) 0.9312(6) 0.0340(19) Uani 1 1 d . . . .
C009 C 0.2958(5) 0.4967(4) 0.8481(6) 0.039(2) Uani 1 1 d . . . .
H009 H 0.2493 0.4802 0.8294 0.046 Uiso 1 1 calc R . . .
C00A C 0.0027(5) 0.6431(4) 1.0069(6) 0.038(2) Uani 1 1 d . . . .
C00B C 0.0811(5) 0.6195(4) 0.9821(6) 0.037(2) Uani 1 1 d . . . .
C00C C 0.3632(5) 0.4692(4) 0.8225(6) 0.037(2) Uani 1 1 d . . . .
C00D C 0.4342(5) 0.5464(4) 0.9021(6) 0.038(2) Uani 1 1 d . . . .
C00E C 0.2211(5) 0.5738(4) 0.9322(6) 0.035(2) Uani 1 1 d . . . .
C00F C 0.4316(5) 0.4933(4) 0.8499(6) 0.038(2) Uani 1 1 d . . . .
H00F H 0.4774 0.4740 0.8336 0.046 Uiso 1 1 calc R . . .
C00G C 0.5137(5) 0.6319(5) 0.9673(6) 0.042(2) Uani 1 1 d . . . .
H00G H 0.4697 0.6570 0.9736 0.050 Uiso 1 1 calc R . . .
C00H C 0.2949(5) 0.5481(4) 0.9006(5) 0.0325(19) Uani 1 1 d . . . .
O00I O 0.3656(6) 0.1236(5) 0.3521(7) 0.092(3) Uani 1 1 d . . . .
H00A H 0.4152 0.1024 0.3366 0.138 Uiso 1 1 d GR . . .
H00B H 0.3518 0.1451 0.3009 0.138 Uiso 1 1 d GR . . .
C00J C 0.5839(5) 0.6550(5) 0.9939(7) 0.042(2) Uani 1 1 d . . . .
H00J H 0.5864 0.6953 1.0185 0.050 Uiso 1 1 calc R . . .
C00K C 0.3631(5) 0.4136(5) 0.7669(6) 0.041(2) Uani 1 1 d . . . .
C00L C 0.2101(5) 0.6378(5) 0.9492(7) 0.044(2) Uani 1 1 d . . . .
H00L H 0.2505 0.6666 0.9406 0.053 Uiso 1 1 calc R . . .
C00M C 0.7236(5) 0.6450(4) 1.0098(6) 0.039(2) Uani 1 1 d . . . .
C00N C 0.5752(5) 0.5366(5) 0.9255(7) 0.047(3) Uani 1 1 d . . . .
H00N H 0.5728 0.4951 0.9041 0.056 Uiso 1 1 calc R . . .
C00O C 0.0903(6) 0.5557(5) 0.9664(7) 0.050(3) Uani 1 1 d . . . .
H00O H 0.0493 0.5273 0.9734 0.060 Uiso 1 1 calc R . . .
C00P C 0.6494(5) 0.6197(4) 0.9846(6) 0.039(2) Uani 1 1 d . . . .
C00Q C 0.3658(5) 0.5723(5) 0.9264(6) 0.035(2) Uani 1 1 d . . . .
H00Q H 0.3664 0.6074 0.9615 0.042 Uiso 1 1 calc R . . .
C00R C 0.1589(5) 0.5335(4) 0.9406(7) 0.043(2) Uani 1 1 d . . . .
H00R H 0.1643 0.4898 0.9283 0.051 Uiso 1 1 calc R . . .
C00S C 0.6431(6) 0.5591(5) 0.9489(6) 0.042(2) Uani 1 1 d . . . .
H00S H 0.6870 0.5341 0.9413 0.051 Uiso 1 1 calc R . . .
C00T C 0.3692(6) 0.3115(5) 0.6612(8) 0.055(3) Uani 1 1 d . . . .
O00U O 0.4043(8) 0.2051(5) 0.6256(7) 0.095(3) Uani 1 1 d . . . .
C00V C 0.3761(7) 0.2557(7) 0.6047(8) 0.061(3) Uani 1 1 d . . . .
C00W C 0.1415(6) 0.6611(5) 0.9785(7) 0.048(3) Uani 1 1 d . . . .
H00W H 0.1366 0.7039 0.9952 0.058 Uiso 1 1 calc R . . .
C00X C 0.3240(7) 0.4151(5) 0.6958(7) 0.057(3) Uani 1 1 d . . . .
H00X H 0.2957 0.4518 0.6826 0.069 Uiso 1 1 calc R . . .
C00Y C 0.3252(7) 0.3649(6) 0.6441(7) 0.059(3) Uani 1 1 d . . . .
H00Y H 0.2963 0.3664 0.5970 0.071 Uiso 1 1 calc R . . .
C00Z C 0.4024(8) 0.3583(6) 0.7870(8) 0.072(4) Uani 1 1 d . . . .
H00Z H 0.4267 0.3547 0.8366 0.086 Uiso 1 1 calc R . . .
C010 C 0.4052(9) 0.3079(6) 0.7323(9) 0.078(4) Uani 1 1 d . . . .
H010 H 0.4328 0.2708 0.7452 0.094 Uiso 1 1 calc R . . .
N011 N 0.3244(12) 0.3147(9) 0.2644(11) 0.135(7) Uani 1 1 d . . . .
C012 C 0.3976(12) 0.3442(10) 0.2480(11) 0.113(6) Uani 1 1 d . . . .
H01A H 0.4406 0.3329 0.2783 0.136 Uiso 1 1 calc R . . .
H01B H 0.4021 0.3747 0.2071 0.136 Uiso 1 1 calc R . . .
C013 C 0.3181(10) 0.2713(9) 0.3228(10) 0.096(5) Uani 1 1 d . . . .
H013 H 0.2706 0.2515 0.3303 0.115 Uiso 1 1 calc R . . .
C5 C 0.256(2) 0.3362(17) 0.217(2) 0.239(17) Uiso 1 1 d . . A 2
H5A H 0.2299 0.2991 0.1951 0.358 Uiso 1 1 calc GR . A 2
H5B H 0.2720 0.3639 0.1739 0.358 Uiso 1 1 calc GR . A 2
H5C H 0.2210 0.3594 0.2513 0.358 Uiso 1 1 calc GR . A 2
O1 O 0.1336(18) 0.5379(17) 0.647(2) 0.148(12) Uiso 0.5 1 d . P . .
O3 O 0.055(4) 0.592(4) 0.707(5) 0.37(4) Uiso 0.5 1 d . P . .
O0AA O 1.000(2) 0.4533(16) 0.672(2) 0.167(12) Uiso 0.5 1 d . P . .
O1AA O 0.630(3) 0.162(3) 0.300(4) 0.26(3) Uiso 0.5 1 d . P . .
O2 O 0.569(3) 0.212(2) 0.307(3) 0.215(18) Uiso 0.5 1 d . P . .

loop_
_atom_site_aniso_label
_atom_site_aniso_U_11
_atom_site_aniso_U_22
_atom_site_aniso_U_33
_atom_site_aniso_U_23
_atom_site_aniso_U_13
_atom_site_aniso_U_12
In01 0.0227(4) 0.0269(4) 0.0570(5) 0.0012(3) -0.0014(3) 0.0009(2)
O002 0.030(4) 0.031(3) 0.085(5) -0.004(3) 0.006(4) 0.001(3)
O003 0.012(3) 0.042(4) 0.086(5) -0.012(3) 0.002(3) 0.009(3)
O004 0.023(3) 0.049(4) 0.086(5) -0.009(4) -0.007(3) 0.002(3)
O005 0.032(4) 0.056(5) 0.084(6) -0.011(4) -0.004(4) -0.013(3)
O006 0.050(5) 0.077(6) 0.086(7) -0.050(5) -0.006(4) 0.009(4)
O007 0.050(5) 0.085(6) 0.053(5) 0.030(4) -0.004(4) 0.006(4)
C008 0.015(4) 0.041(5) 0.046(5) 0.001(4) 0.006(4) 0.003(4)
C009 0.022(4) 0.044(5) 0.051(5) -0.014(4) -0.007(4) 0.000(4)
C00A 0.015(4) 0.031(5) 0.067(6) 0.003(4) 0.005(4) 0.010(4)
C00B 0.016(4) 0.031(5) 0.063(6) -0.006(4) 0.000(4) 0.005(3)
C00C 0.030(5) 0.035(5) 0.044(5) -0.009(4) 0.003(4) -0.001(4)
C00D 0.027(5) 0.035(5) 0.051(5) -0.010(4) 0.011(4) -0.007(4)
C00E 0.022(4) 0.034(5) 0.051(5) -0.002(4) -0.004(4) 0.000(4)
C00F 0.025(4) 0.043(5) 0.046(5) -0.012(4) 0.010(4) 0.002(4)
C00G 0.016(4) 0.043(5) 0.066(6) -0.011(5) 0.007(4) 0.002(4)
C00H 0.016(4) 0.033(4) 0.049(5) -0.005(4) 0.000(3) -0.002(3)
O00I 0.098(8) 0.082(7) 0.095(7) -0.036(6) 0.006(6) -0.005(6)
C00J 0.021(4) 0.038(5) 0.066(6) -0.004(5) 0.001(4) -0.001(4)
C00K 0.029(5) 0.041(5) 0.054(6) -0.011(4) 0.015(4) -0.005(4)
C00L 0.012(4) 0.035(5) 0.085(8) -0.007(5) 0.006(4) -0.003(4)
C00M 0.023(5) 0.032(5) 0.063(6) 0.015(4) -0.006(4) 0.003(4)
C00N 0.031(5) 0.032(5) 0.077(7) -0.010(5) 0.004(5) 0.006(4)
C00O 0.029(5) 0.030(5) 0.092(8) -0.007(5) 0.011(5) -0.005(4)
C00P 0.027(5) 0.030(5) 0.060(6) 0.007(4) -0.004(4) -0.002(4)
C00Q 0.025(5) 0.037(5) 0.044(5) -0.001(4) 0.004(4) 0.003(4)
C00R 0.025(5) 0.022(4) 0.082(7) -0.003(4) 0.004(5) -0.001(4)
C00S 0.031(5) 0.035(5) 0.061(6) 0.004(4) 0.000(4) 0.002(4)
C00T 0.045(7) 0.053(7) 0.067(7) -0.024(6) 0.013(5) -0.011(5)
O00U 0.124(10) 0.053(5) 0.107(8) -0.015(5) 0.029(7) -0.011(6)
C00V 0.057(7) 0.065(8) 0.061(8) -0.025(6) 0.025(6) -0.014(6)
C00W 0.035(6) 0.031(5) 0.079(8) -0.006(5) 0.003(5) -0.005(4)
C00X 0.069(8) 0.054(6) 0.049(6) -0.013(5) 0.001(6) 0.002(6)
C00Y 0.052(7) 0.077(8) 0.048(6) -0.017(6) -0.001(5) 0.006(6)
C00Z 0.077(9) 0.075(8) 0.062(7) -0.029(6) -0.016(7) 0.025(7)
C010 0.079(10) 0.061(8) 0.094(11) -0.034(7) -0.016(8) 0.024(7)
N011 0.129(16) 0.157(16) 0.119(13) 0.066(12) -0.050(12) -0.036(12)
C012 0.126(16) 0.131(15) 0.083(11) 0.041(11) 0.012(11) -0.041(13)
C013 0.083(11) 0.120(14) 0.084(11) 0.025(10) -0.001(9) -0.025(10)

loop_
_atom_type_symbol
_atom_type_description
_atom_type_scat_dispersion_real
_atom_type_scat_dispersion_imag
_atom_type_scat_source
C C 0.0181 0.0091 'International Tables Vol C Tables 4.2.6.8 and 6.1.1.4'
H H 0.0000 0.0000 'International Tables Vol C Tables 4.2.6.8 and 6.1.1.4'
In In 0.0822 5.0449 'International Tables Vol C Tables 4.2.6.8 and 6.1.1.4'
N N 0.0311 0.0180 'International Tables Vol C Tables 4.2.6.8 and 6.1.1.4'
O O 0.0492 0.0322 'International Tables Vol C Tables 4.2.6.8 and 6.1.1.4'

loop_
_citation_id
_citation_doi
_citation_year
1 10.1021/jacs.6b05706 2016

loop_
_geom_angle_atom_site_label_1
_geom_angle_atom_site_label_2
_geom_angle_atom_site_label_3
_geom_angle
_geom_angle_site_symmetry_1
_geom_angle_site_symmetry_3
O002 In01 O003 57.2(2) 6_657 6_657
O002 In01 O005 136.1(2) 6_657 6_557
O002 In01 C00A 28.2(3) 6_657 6_657
O002 In01 C00M 109.0(3) 6_657 6_557
O003 In01 O005 166.7(3) 6_657 6_557
O003 In01 C00A 29.0(3) 6_657 6_657
O003 In01 C00M 164.9(3) 6_657 6_557
O004 In01 O002 80.5(3) 6_557 6_657
O004 In01 O003 136.3(3) 6_557 6_657
O004 In01 O005 56.8(3) 6_557 6_557
O004 In01 O007 139.5(3) 6_557 .
O004 In01 C00A 107.9(3) 6_557 6_657
O004 In01 O00I 89.0(4) 6_557 .
O004 In01 C00M 28.8(3) 6_557 6_557
O005 In01 C00A 164.3(3) 6_557 6_657
O005 In01 C00M 28.0(3) 6_557 6_557
O006 In01 O002 117.2(3) . 6_657
O006 In01 O003 89.6(3) . 6_657
O006 In01 O004 101.9(3) . 6_557
O006 In01 O005 84.3(3) . 6_557
O006 In01 O007 83.0(4) . .
O006 In01 C00A 104.0(3) . 6_657
O006 In01 O00I 159.4(4) . .
O006 In01 C00M 92.4(3) . 6_557
O007 In01 O002 133.2(3) . 6_657
O007 In01 O003 83.3(3) . 6_657
O007 In01 O005 84.2(3) . 6_557
O007 In01 C00A 109.7(3) . 6_657
O007 In01 O00I 77.5(4) . .
O007 In01 C00M 111.8(3) . 6_557
C00A In01 C00M 136.7(3) 6_657 6_557
O00I In01 O002 81.5(4) . 6_657
O00I In01 O003 94.5(3) . 6_657
O00I In01 O005 87.3(4) . 6_557
O00I In01 C00A 88.8(4) . 6_657
O00I In01 C00M 88.9(3) . 6_557
C00A O002 In01 92.2(5) . 6_567
C00A O003 In01 89.3(5) . 6_567
C00M O004 In01 96.2(6) . 6_667
C00M O005 In01 86.8(6) . 6_667
C00V O006 In01 112.2(8) . .
C013 O007 In01 126.8(10) . .
C00G C008 C00D 121.2(8) . .
C00N C008 C00D 122.3(8) . .
C00N C008 C00G 116.5(8) . .
C00C C009 H009 119.1 . .
C00C C009 C00H 121.8(8) . .
C00H C009 H009 119.1 . .
O002 C00A In01 59.6(4) . 6_567
O002 C00A O003 121.1(8) . .
O002 C00A C00B 118.9(8) . .
O003 C00A In01 61.7(4) . 6_567
O003 C00A C00B 120.0(8) . .
C00B C00A In01 175.7(8) . 6_567
C00O C00B C00A 118.3(8) . .
C00O C00B C00W 121.1(9) . .
C00W C00B C00A 120.5(8) . .
C009 C00C C00K 121.2(8) . .
C00F C00C C009 119.2(8) . .
C00F C00C C00K 119.6(8) . .
C00F C00D C008 120.6(8) . .
C00Q C00D C008 121.8(8) . .
C00Q C00D C00F 117.6(8) . .
C00L C00E C00H 122.8(8) . .
C00L C00E C00R 117.2(9) . .
C00R C00E C00H 119.9(8) . .
C00C C00F C00D 121.4(8) . .
C00C C00F H00F 119.3 . .
C00D C00F H00F 119.3 . .
C008 C00G H00G 119.7 . .
C00J C00G C008 120.5(8) . .
C00J C00G H00G 119.7 . .
C009 C00H C00E 120.7(8) . .
C009 C00H C00Q 117.6(8) . .
C00Q C00H C00E 121.6(8) . .
In01 O00I H00A 117.5 . .
In01 O00I H00B 117.1 . .
H00A O00I H00B 100.6 . .
C00G C00J H00J 119.5 . .
C00P C00J C00G 121.1(9) . .
C00P C00J H00J 119.5 . .
C00X C00K C00C 121.8(10) . .
C00X C00K C00Z 118.5(10) . .
C00Z C00K C00C 119.8(10) . .
C00E C00L H00L 118.9 . .
C00E C00L C00W 122.3(9) . .
C00W C00L H00L 118.9 . .
O004 C00M In01 54.9(5) . 6_667
O004 C00M C00P 118.3(9) . .
O005 C00M In01 65.1(5) . 6_667
O005 C00M O004 119.9(9) . .
O005 C00M C00P 121.7(9) . .
C00P C00M In01 172.5(8) . 6_667
C008 C00N H00N 118.4 . .
C00S C00N C008 123.3(9) . .
C00S C00N H00N 118.4 . .
C00B C00O H00O 120.1 . .
C00R C00O C00B 119.8(9) . .
C00R C00O H00O 120.1 . .
C00J C00P C00M 121.1(9) . .
C00J C00P C00S 117.8(9) . .
C00S C00P C00M 121.2(9) . .
C00D C00Q C00H 122.4(9) . .
C00D C00Q H00Q 118.8 . .
C00H C00Q H00Q 118.8 . .
C00E C00R H00R 119.3 . .
C00O C00R C00E 121.4(9) . .
C00O C00R H00R 119.3 . .
C00N C00S C00P 120.7(9) . .
C00N C00S H00S 119.6 . .
C00P C00S H00S 119.6 . .
C00Y C00T C00V 122.4(12) . .
C010 C00T C00V 118.4(12) . .
C010 C00T C00Y 119.1(10) . .
O006 C00V C00T 115.8(13) . .
O00U C00V O006 122.8(11) . .
O00U C00V C00T 121.4(13) . .
C00B C00W C00L 117.6(9) . .
C00B C00W H00W 121.2 . .
C00L C00W H00W 121.2 . .
C00K C00X H00X 119.1 . .
C00Y C00X C00K 121.8(11) . .
C00Y C00X H00X 119.1 . .
C00T C00Y H00Y 120.1 . .
C00X C00Y C00T 119.7(11) . .
C00X C00Y H00Y 120.1 . .
C00K C00Z H00Z 120.5 . .
C00K C00Z C010 119.0(12) . .
C010 C00Z H00Z 120.5 . .
C00T C010 C00Z 121.5(12) . .
C00T C010 H010 119.3 . .
C00Z C010 H010 119.3 . .
C012 N011 C5 118.7(19) . .
C013 N011 C012 119.9(17) . .
C013 N011 C5 121(2) . .
N011 C012 H01A 120.0 . .
N011 C012 H01B 120.0 . .
H01A C012 H01B 120.0 . .
O007 C013 N011 124.2(16) . .
O007 C013 H013 117.9 . .
N011 C013 H013 117.9 . .
N011 C5 H5A 109.5 . .
N011 C5 H5B 109.5 . .
N011 C5 H5C 109.5 . .
H5A C5 H5B 109.5 . .
H5A C5 H5C 109.5 . .
H5B C5 H5C 109.5 . .

loop_
_geom_bond_atom_site_label_1
_geom_bond_atom_site_label_2
_geom_bond_distance
_geom_bond_site_symmetry_2
In01 O002 2.258(6) 6_657
In01 O003 2.304(6) 6_657
In01 O004 2.186(7) 6_557
In01 O005 2.412(8) 6_557
In01 O006 2.114(8) .
In01 O007 2.208(8) .
In01 C00A 2.617(8) 6_657
In01 O00I 2.233(10) .
In01 C00M 2.655(9) 6_557
O002 In01 2.258(6) 6_567
O002 C00A 1.239(11) .
O003 In01 2.304(6) 6_567
O003 C00A 1.268(11) .
O004 In01 2.186(7) 6_667
O004 C00M 1.288(12) .
O005 In01 2.413(8) 6_667
O005 C00M 1.249(13) .
O006 C00V 1.260(16) .
O007 C013 1.199(18) .
C008 C00D 1.487(13) .
C008 C00G 1.403(13) .
C008 C00N 1.385(13) .
C009 H009 0.9400 .
C009 C00C 1.385(13) .
C009 C00H 1.390(12) .
C00A In01 2.617(8) 6_567
C00A C00B 1.519(12) .
C00B C00O 1.370(13) .
C00B C00W 1.373(13) .
C00C C00F 1.381(13) .
C00C C00K 1.490(13) .
C00D C00F 1.416(12) .
C00D C00Q 1.379(12) .
C00E C00H 1.500(12) .
C00E C00L 1.380(13) .
C00E C00R 1.387(13) .
C00F H00F 0.9400 .
C00G H00G 0.9400 .
C00G C00J 1.396(13) .
C00H C00Q 1.412(12) .
O00I H00A 1.0102 .
O00I H00B 1.0012 .
C00J H00J 0.9400 .
C00J C00P 1.375(13) .
C00K C00X 1.380(16) .
C00K C00Z 1.388(16) .
C00L H00L 0.9400 .
C00L C00W 1.390(14) .
C00M In01 2.655(9) 6_667
C00M C00P 1.469(13) .
C00N H00N 0.9400 .
C00N C00S 1.340(14) .
C00O H00O 0.9400 .
C00O C00R 1.363(14) .
C00P C00S 1.406(14) .
C00Q H00Q 0.9400 .
C00R H00R 0.9400 .
C00S H00S 0.9400 .
C00T C00V 1.509(15) .
C00T C00Y 1.387(17) .
C00T C010 1.36(2) .
O00U C00V 1.219(17) .
C00W H00W 0.9400 .
C00X H00X 0.9400 .
C00X C00Y 1.363(15) .
C00Y H00Y 0.9400 .
C00Z H00Z 0.9400 .
C00Z C010 1.398(16) .
C010 H010 0.9400 .
N011 C012 1.45(3) .
N011 C013 1.34(2) .
N011 C5 1.52(4) .
C012 H01A 0.9400 .
C012 H01B 0.9400 .
C013 H013 0.9400 .
C5 H5A 0.9700 .
C5 H5B 0.9700 .
C5 H5C 0.9700 .
O1AA O2 1.51(6) .

loop_
_geom_torsion_atom_site_label_1
_geom_torsion_atom_site_label_2
_geom_torsion_atom_site_label_3
_geom_torsion_atom_site_label_4
_geom_torsion
_geom_torsion_site_symmetry_1
In01 O002 C00A O003 4.5(11) 6_567
In01 O002 C00A C00B -175.4(8) 6_567
In01 O003 C00A O002 -4.4(10) 6_567
In01 O003 C00A C00B 175.5(9) 6_567
In01 O004 C00M O005 -4.0(10) 6_667
In01 O004 C00M C00P 176.2(7) 6_667
In01 O005 C00M O004 3.6(9) 6_667
In01 O005 C00M C00P -176.6(9) 6_667
In01 O006 C00V C00T -180.0(7) .
In01 O006 C00V O00U 1.0(16) .
In01 O007 C013 N011 -178.6(15) .
O002 C00A C00B C00O -14.2(15) .
O002 C00A C00B C00W 168.1(10) .
O003 C00A C00B C00O 166.0(10) .
O003 C00A C00B C00W -11.7(16) .
O004 C00M C00P C00J -165.2(10) .
O004 C00M C00P C00S 13.6(15) .
O005 C00M C00P C00J 15.1(16) .
O005 C00M C00P C00S -166.2(10) .
C008 C00D C00F C00C 179.7(9) .
C008 C00D C00Q C00H -178.5(9) .
C008 C00G C00J C00P 0.8(16) .
C008 C00N C00S C00P 3.0(17) .
C009 C00C C00F C00D -1.5(15) .
C009 C00C C00K C00X 53.0(15) .
C009 C00C C00K C00Z -126.1(12) .
C009 C00H C00Q C00D -0.8(15) .
C00A C00B C00O C00R 177.1(10) .
C00A C00B C00W C00L -174.9(10) .
C00B C00O C00R C00E 2.1(18) .
C00C C009 C00H C00E -175.4(9) .
C00C C009 C00H C00Q 1.0(15) .
C00C C00K C00X C00Y 178.5(10) .
C00C C00K C00Z C010 -176.5(12) .
C00D C008 C00G C00J -179.6(9) .
C00D C008 C00N C00S 177.7(10) .
C00E C00H C00Q C00D 175.6(9) .
C00E C00L C00W C00B -7.0(18) .
C00F C00C C00K C00X -127.9(11) .
C00F C00C C00K C00Z 53.0(15) .
C00F C00D C00Q C00H -0.6(15) .
C00G C008 C00D C00F 165.1(9) .
C00G C008 C00D C00Q -17.0(15) .
C00G C008 C00N C00S -3.3(16) .
C00G C00J C00P C00M 177.6(10) .
C00G C00J C00P C00S -1.2(16) .
C00H C009 C00C C00F 0.1(16) .
C00H C009 C00C C00K 179.2(9) .
C00H C00E C00L C00W -179.9(10) .
C00H C00E C00R C00O -177.6(10) .
C00J C00P C00S C00N -0.6(16) .
C00K C00C C00F C00D 179.3(9) .
C00K C00X C00Y C00T -2.6(19) .
C00K C00Z C010 C00T -2(2) .
C00L C00E C00H C009 -146.7(10) .
C00L C00E C00H C00Q 37.1(15) .
C00L C00E C00R C00O -1.5(16) .
C00M C00P C00S C00N -179.4(10) .
C00N C008 C00D C00F -15.9(15) .
C00N C008 C00D C00Q 162.0(10) .
C00N C008 C00G C00J 1.4(15) .
C00O C00B C00W C00L 7.5(17) .
C00Q C00D C00F C00C 1.8(15) .
C00R C00E C00H C009 29.2(14) .
C00R C00E C00H C00Q -147.0(10) .
C00R C00E C00L C00W 4.1(17) .
C00V C00T C00Y C00X -176.9(11) .
C00V C00T C010 C00Z 178.8(13) .
C00W C00B C00O C00R -5.2(18) .
C00X C00K C00Z C010 4(2) .
C00Y C00T C00V O006 13.3(16) .
C00Y C00T C00V O00U -167.7(13) .
C00Y C00T C010 C00Z -3(2) .
C00Z C00K C00X C00Y -2.4(18) .
C010 C00T C00V O006 -169.0(13) .
C010 C00T C00V O00U 10.0(19) .
C010 C00T C00Y C00X 5.5(19) .
C012 N011 C013 O007 3(3) .
C5 N011 C013 O007 -174(2) .
